data_1520161
loop_
_publ_author_name
'Callear, Samantha K.'
'Hursthouse, Michael B.'

_publ_section_title
;
 Ethanediammonium glutarate
;
_journal_name_full 'Crystal Structure Report Archive'
_journal_page_first 496
_journal_year 2008
_chemical_formula_sum 'C7 H16 N2 O4'
_chemical_formula_weight 192.22
_chemical_name_systematic
;
Glutaric acid and 1,2-diaminoethane
;
_space_group_IT_number 14
_symmetry_cell_setting monoclinic
_symmetry_space_group_name_Hall '-P 2yn'
_symmetry_space_group_name_H-M 'P 1 21/n 1'
_atom_sites_solution_hydrogens geom
_atom_sites_solution_primary direct
_atom_sites_solution_secondary difmap
_cell_angle_alpha 90.00
_cell_angle_beta 102.765(5)
_cell_angle_gamma 90.00
_cell_formula_units_Z 4
_cell_length_a 8.6426(5)
_cell_length_b 6.0715(5)
_cell_length_c 18.9467(14)
_cell_measurement_reflns_used 2372
_cell_measurement_temperature 120(2)
_cell_measurement_theta_max 27.48
_cell_measurement_theta_min 2.91
_cell_volume 969.63(12)
_computing_cell_refinement 'DENZO (Otwinowski & Minor, 1997) & COLLECT (Hooft, R.W.W., 1998)'
_computing_data_collection 'COLLECT (Hooft, R.W.W., 1998)'
_computing_data_reduction 'DENZO (Otwinowski & Minor, 1997) & COLLECT (Hooft, R.W.W., 1998)'
_computing_structure_refinement 'SHELXL-97 (Sheldrick, 1997)'
_diffrn_ambient_temperature 120(2)
_diffrn_detector_area_resol_mean 9.091
_diffrn_measured_fraction_theta_full 0.997
_diffrn_measured_fraction_theta_max 0.997
_diffrn_measurement_device_type 'Bruker-Nonius 95mm CCD camera on \k-goniostat'
_diffrn_measurement_method '\f & \w scans'
_diffrn_radiation_monochromator graphite
_diffrn_radiation_source 'Bruker-Nonius FR591 rotating anode'
_diffrn_radiation_type MoK\a
_diffrn_radiation_wavelength 0.71073
_diffrn_reflns_av_R_equivalents 0.1419
_diffrn_reflns_av_sigmaI/netI 0.1091
_diffrn_reflns_limit_h_max 10
_diffrn_reflns_limit_h_min -11
_diffrn_reflns_limit_k_max 7
_diffrn_reflns_limit_k_min -7
_diffrn_reflns_limit_l_max 24
_diffrn_reflns_limit_l_min -24
_diffrn_reflns_number 14599
_diffrn_reflns_theta_full 27.48
_diffrn_reflns_theta_max 27.48
_diffrn_reflns_theta_min 3.53
_exptl_absorpt_coefficient_mu 0.107
_exptl_absorpt_correction_T_max 0.9968
_exptl_absorpt_correction_T_min 0.9717
_exptl_absorpt_correction_type multi-scan
_exptl_absorpt_process_details 'SADABS V2.10 (Sheldrick, G.M., 2003)'
_exptl_crystal_colour colourless
_exptl_crystal_density_diffrn 1.317
_exptl_crystal_density_method 'not measured'
_exptl_crystal_description plate
_exptl_crystal_F_000 416
_exptl_crystal_size_max 0.27
_exptl_crystal_size_mid 0.14
_exptl_crystal_size_min 0.03
_refine_diff_density_max 0.283
_refine_diff_density_min -0.319
_refine_diff_density_rms 0.069
_refine_ls_extinction_method none
_refine_ls_goodness_of_fit_ref 1.032
_refine_ls_hydrogen_treatment constr
_refine_ls_matrix_type full
_refine_ls_number_parameters 126
_refine_ls_number_reflns 2218
_refine_ls_number_restraints 0
_refine_ls_restrained_S_all 1.032
_refine_ls_R_factor_all 0.1330
_refine_ls_R_factor_gt 0.0603
_refine_ls_shift/su_max 0.000
_refine_ls_shift/su_mean 0.000
_refine_ls_structure_factor_coef Fsqd
_refine_ls_weighting_details 'calc w=1/[\s^2^(Fo^2^)+(0.0585P)^2^+0.1163P] where P=(Fo^2^+2Fc^2^)/3'
_refine_ls_weighting_scheme calc
_refine_ls_wR_factor_gt 0.1202
_refine_ls_wR_factor_ref 0.1463
_reflns_number_gt 1271
_reflns_number_total 2218
_reflns_threshold_expression >2sigma(I)
_cod_data_source_file eCrystal-496.cif
_cod_data_source_block 06skc0073p21n
_cod_depositor_comments
;
Citation :
Callear, Samantha K. and Hursthouse, Michael B. (2008) 
University of Southampton, Crystal Structure Report Archive. 
(doi:10.5258/ecrystals/496)

More at:
http://ecrystals.chem.soton.ac.uk/496/
;
_cod_original_sg_symbol_H-M P21/n
_cod_database_code 1520161

loop_
_symmetry_equiv_pos_as_xyz
'x, y, z'
'-x+1/2, y+1/2, -z+1/2'
'-x, -y, -z'
'x-1/2, -y-1/2, z-1/2'

loop_
_atom_site_label
_atom_site_type_symbol
_atom_site_fract_x
_atom_site_fract_y
_atom_site_fract_z
_atom_site_U_iso_or_equiv
_atom_site_adp_type
_atom_site_occupancy
_atom_site_symmetry_multiplicity
_atom_site_calc_flag
_atom_site_refinement_flags
_atom_site_disorder_assembly
_atom_site_disorder_group
C1 C 0.1602(3) 0.5791(4) -0.02127(14) 0.0200(6) Uani 1 1 d . . .
C2 C 0.2728(3) 0.4730(4) 0.04235(14) 0.0237(6) Uani 1 1 d . . .
H2A H 0.3544 0.5824 0.0641 0.028 Uiso 1 1 calc R . .
H2B H 0.2126 0.4343 0.0794 0.028 Uiso 1 1 calc R . .
C3 C 0.3553(3) 0.2685(4) 0.02371(14) 0.0233(6) Uani 1 1 d . . .
H3A H 0.3820 0.2897 -0.0240 0.028 Uiso 1 1 calc R . .
H3B H 0.2811 0.1425 0.0195 0.028 Uiso 1 1 calc R . .
C4 C 0.5061(3) 0.2126(4) 0.07928(14) 0.0248(6) Uani 1 1 d . . .
H4A H 0.5659 0.1027 0.0574 0.030 Uiso 1 1 calc R . .
H4B H 0.5720 0.3473 0.0883 0.030 Uiso 1 1 calc R . .
C5 C 0.4885(3) 0.1244(4) 0.15127(14) 0.0214(6) Uani 1 1 d . . .
O1A O 0.10502(19) 0.4668(3) -0.07648(9) 0.0246(5) Uani 1 1 d . . .
O1B O 0.1289(2) 0.7796(3) -0.01514(9) 0.0269(5) Uani 1 1 d . . .
O5A O 0.61715(19) 0.1064(3) 0.19919(9) 0.0260(5) Uani 1 1 d . . .
O5B O 0.3573(2) 0.0703(3) 0.16237(10) 0.0307(5) Uani 1 1 d . . .
C22 C 0.4737(3) -0.3723(4) 0.27306(14) 0.0238(6) Uani 1 1 d . . .
H22A H 0.4761 -0.4095 0.2225 0.029 Uiso 1 1 calc R . .
H22B H 0.3677 -0.3107 0.2732 0.029 Uiso 1 1 calc R . .
C23 C 0.4977(3) -0.5785(4) 0.31778(14) 0.0238(6) Uani 1 1 d . . .
H23A H 0.4330 -0.6982 0.2905 0.029 Uiso 1 1 calc R . .
H23B H 0.6105 -0.6229 0.3261 0.029 Uiso 1 1 calc R . .
N21 N 0.5961(2) -0.2025(3) 0.30009(11) 0.0211(5) Uani 1 1 d . . .
H21A H 0.6942 -0.2645 0.3071 0.029(7) Uiso 1 1 calc R . .
H21B H 0.5812 -0.1469 0.3427 0.063(11) Uiso 1 1 calc R . .
H21C H 0.5880 -0.0921 0.2670 0.037(8) Uiso 1 1 calc R . .
N24 N 0.4538(2) -0.5515(4) 0.38847(11) 0.0223(5) Uani 1 1 d . . .
H24A H 0.5133 -0.4421 0.4139 0.055(10) Uiso 1 1 calc R . .
H24B H 0.4720 -0.6797 0.4138 0.059(10) Uiso 1 1 calc R . .
H24C H 0.3492 -0.5159 0.3812 0.042(9) Uiso 1 1 calc R . .

loop_
_atom_site_aniso_label
_atom_site_aniso_U_11
_atom_site_aniso_U_22
_atom_site_aniso_U_33
_atom_site_aniso_U_23
_atom_site_aniso_U_13
_atom_site_aniso_U_12
C1 0.0181(12) 0.0207(15) 0.0221(14) -0.0004(12) 0.0064(11) -0.0030(10)
C2 0.0220(13) 0.0253(16) 0.0229(15) -0.0017(12) 0.0031(11) 0.0004(11)
C3 0.0254(14) 0.0259(16) 0.0190(14) 0.0027(12) 0.0056(11) 0.0016(11)
C4 0.0226(13) 0.0255(15) 0.0267(15) 0.0020(12) 0.0063(11) 0.0018(11)
C5 0.0236(14) 0.0174(14) 0.0235(14) -0.0003(11) 0.0059(11) 0.0008(11)
O1A 0.0285(10) 0.0228(10) 0.0203(10) -0.0002(8) 0.0009(8) -0.0030(7)
O1B 0.0332(10) 0.0203(11) 0.0262(11) -0.0004(8) 0.0043(8) 0.0063(8)
O5A 0.0219(9) 0.0311(11) 0.0234(10) 0.0063(9) 0.0015(8) -0.0023(8)
O5B 0.0215(10) 0.0412(13) 0.0295(11) 0.0102(10) 0.0061(8) -0.0039(8)
C22 0.0230(13) 0.0277(16) 0.0196(14) -0.0006(12) 0.0022(11) -0.0034(11)
C23 0.0258(14) 0.0227(15) 0.0230(14) -0.0033(12) 0.0055(11) -0.0009(11)
N21 0.0205(11) 0.0217(12) 0.0202(12) 0.0035(10) 0.0028(9) 0.0008(9)
N24 0.0226(12) 0.0226(13) 0.0225(12) 0.0002(11) 0.0067(9) -0.0029(9)

loop_
_atom_type_symbol
_atom_type_description
_atom_type_scat_dispersion_real
_atom_type_scat_dispersion_imag
_atom_type_scat_source
C C 0.0033 0.0016 'International Tables Vol C Tables 4.2.6.8 and 6.1.1.4'
H H 0.0000 0.0000 'International Tables Vol C Tables 4.2.6.8 and 6.1.1.4'
N N 0.0061 0.0033 'International Tables Vol C Tables 4.2.6.8 and 6.1.1.4'
O O 0.0106 0.0060 'International Tables Vol C Tables 4.2.6.8 and 6.1.1.4'

loop_
_geom_angle_atom_site_label_1
_geom_angle_atom_site_label_2
_geom_angle_atom_site_label_3
_geom_angle
_geom_angle_site_symmetry_1
_geom_angle_site_symmetry_3
O1A C1 O1B 123.7(2) . .
O1A C1 C2 119.5(2) . .
O1B C1 C2 116.8(2) . .
C3 C2 C1 114.6(2) . .
C3 C2 H2A 108.6 . .
C1 C2 H2A 108.6 . .
C3 C2 H2B 108.6 . .
C1 C2 H2B 108.6 . .
H2A C2 H2B 107.6 . .
C2 C3 C4 113.4(2) . .
C2 C3 H3A 108.9 . .
C4 C3 H3A 108.9 . .
C2 C3 H3B 108.9 . .
C4 C3 H3B 108.9 . .
H3A C3 H3B 107.7 . .
C5 C4 C3 117.7(2) . .
C5 C4 H4A 107.9 . .
C3 C4 H4A 107.9 . .
C5 C4 H4B 107.9 . .
C3 C4 H4B 107.9 . .
H4A C4 H4B 107.2 . .
O5B C5 O5A 122.8(2) . .
O5B C5 C4 121.8(2) . .
O5A C5 C4 115.4(2) . .
N21 C22 C23 112.7(2) . .
N21 C22 H22A 109.1 . .
C23 C22 H22A 109.1 . .
N21 C22 H22B 109.1 . .
C23 C22 H22B 109.1 . .
H22A C22 H22B 107.8 . .
N24 C23 C22 112.8(2) . .
N24 C23 H23A 109.0 . .
C22 C23 H23A 109.0 . .
N24 C23 H23B 109.0 . .
C22 C23 H23B 109.0 . .
H23A C23 H23B 107.8 . .
C22 N21 H21A 109.5 . .
C22 N21 H21B 109.5 . .
H21A N21 H21B 109.5 . .
C22 N21 H21C 109.5 . .
H21A N21 H21C 109.5 . .
H21B N21 H21C 109.5 . .
C23 N24 H24A 109.5 . .
C23 N24 H24B 109.5 . .
H24A N24 H24B 109.5 . .
C23 N24 H24C 109.5 . .
H24A N24 H24C 109.5 . .
H24B N24 H24C 109.5 . .

loop_
_geom_bond_atom_site_label_1
_geom_bond_atom_site_label_2
_geom_bond_distance
_geom_bond_site_symmetry_2
C1 O1A 1.252(3) .
C1 O1B 1.258(3) .
C1 C2 1.516(3) .
C2 C3 1.512(4) .
C2 H2A 0.9900 .
C2 H2B 0.9900 .
C3 C4 1.522(3) .
C3 H3A 0.9900 .
C3 H3B 0.9900 .
C4 C5 1.504(4) .
C4 H4A 0.9900 .
C4 H4B 0.9900 .
C5 O5B 1.242(3) .
C5 O5A 1.275(3) .
C22 N21 1.485(3) .
C22 C23 1.500(4) .
C22 H22A 0.9900 .
C22 H22B 0.9900 .
C23 N24 1.479(3) .
C23 H23A 0.9900 .
C23 H23B 0.9900 .
N21 H21A 0.9100 .
N21 H21B 0.9100 .
N21 H21C 0.9100 .
N24 H24A 0.9100 .
N24 H24B 0.9100 .
N24 H24C 0.9100 .

loop_
_geom_hbond_atom_site_label_D
_geom_hbond_atom_site_label_H
_geom_hbond_atom_site_label_A
_geom_hbond_distance_DH
_geom_hbond_distance_HA
_geom_hbond_distance_DA
_geom_hbond_angle_DHA
_geom_hbond_site_symmetry_A
N21 H21C O5A 0.91 1.82 2.713(3) 166.7 .
N21 H21A O5A 0.91 1.84 2.733(3) 168.1 2_645
N21 H21B O1A 0.91 1.86 2.728(3) 159.9 4_666
N24 H24A O1B 0.91 1.78 2.670(3) 163.6 4_666
N24 H24B O1A 0.91 2.07 2.850(3) 142.6 4_656
N24 H24B O1B 0.91 2.29 2.843(3) 118.7 2_535
N24 H24C O5B 0.91 1.87 2.750(3) 162.5 2_545
